data_7221011
loop_
_publ_author_name
'Sarkar, Rajib'
'Maji, Krishnendu'
'HALDAR, DEBASISH'

_publ_section_title
;
 An efficient one pot ipso-nitration: Structural transformation of a
 dipeptide by N-terminus modification
;
_journal_name_full 'RSC Adv.'
_journal_paper_doi 10.1039/C5RA09789D
_journal_year 2015
_chemical_formula_sum 'C12 H14 N2 O5'
_chemical_formula_weight 266.25
_chemical_name_systematic
; 
 ? 
;
_space_group_IT_number 29
_symmetry_cell_setting orthorhombic
_symmetry_space_group_name_Hall 'P 2c -2ac'
_symmetry_space_group_name_H-M 'P c a 21'
_atom_sites_solution_hydrogens geom
_atom_sites_solution_primary direct
_atom_sites_solution_secondary difmap
_audit_creation_method SHELXL-97
_audit_update_record
;
2015-04-01 deposited with the CCDC.
2015-07-03 downloaded from the CCDC.
;
_cell_angle_alpha 90.00
_cell_angle_beta 90.00
_cell_angle_gamma 90.00
_cell_formula_units_Z 4
_cell_length_a 13.8537(16)
_cell_length_b 4.8506(4)
_cell_length_c 18.6706(15)
_cell_measurement_temperature 100(2)
_cell_measurement_theta_max 26.980
_cell_volume 1254.6(2)
_computing_structure_refinement 'SHELXL-97 (Sheldrick, 2008)'
_computing_structure_solution 'SHELXS-97 (Sheldrick, 2008)'
_diffrn_ambient_temperature 100(2)
_diffrn_measured_fraction_theta_full 0.987
_diffrn_measured_fraction_theta_max 0.987
_diffrn_radiation_monochromator graphite
_diffrn_radiation_source 'fine-focus sealed tube'
_diffrn_radiation_type MoK\a
_diffrn_radiation_wavelength 0.71073
_diffrn_reflns_av_R_equivalents 0.0436
_diffrn_reflns_av_sigmaI/netI 0.0644
_diffrn_reflns_limit_h_max 12
_diffrn_reflns_limit_h_min -17
_diffrn_reflns_limit_k_max 6
_diffrn_reflns_limit_k_min -5
_diffrn_reflns_limit_l_max 23
_diffrn_reflns_limit_l_min -23
_diffrn_reflns_number 3426
_diffrn_reflns_theta_full 26.98
_diffrn_reflns_theta_max 26.98
_diffrn_reflns_theta_min 2.94
_exptl_absorpt_coefficient_mu 0.111
_exptl_absorpt_correction_T_max 0.987
_exptl_absorpt_correction_T_min 0.972
_exptl_absorpt_correction_type multi-scan
_exptl_absorpt_process_details '(SADABS; Bruker, 2008)'
_exptl_crystal_colour colourless
_exptl_crystal_density_diffrn 1.410
_exptl_crystal_density_meas 1.410
_exptl_crystal_density_method 'not measured'
_exptl_crystal_description needle
_exptl_crystal_F_000 560.0
_exptl_crystal_size_max 0.442
_exptl_crystal_size_mid 0.224
_exptl_crystal_size_min 0.126
_refine_diff_density_max 0.300
_refine_diff_density_min -0.347
_refine_diff_density_rms 0.069
_refine_ls_abs_structure_details 'Flack H D (1983), Acta Cryst. A39, 876-881'
_refine_ls_abs_structure_Flack 0.1(3)
_refine_ls_extinction_method none
_refine_ls_goodness_of_fit_ref 1.082
_refine_ls_hydrogen_treatment constr
_refine_ls_matrix_type full
_refine_ls_number_parameters 174
_refine_ls_number_reflns 2007
_refine_ls_number_restraints 1
_refine_ls_restrained_S_all 1.081
_refine_ls_R_factor_all 0.0833
_refine_ls_R_factor_gt 0.0690
_refine_ls_shift/su_max 0.009
_refine_ls_shift/su_mean 0.002
_refine_ls_structure_factor_coef Fsqd
_refine_ls_weighting_details 'calc w=1/[\s^2^(Fo^2^)+(0.0819P)^2^+1.1295P] where P=(Fo^2^+2Fc^2^)/3'
_refine_ls_weighting_scheme calc
_refine_ls_wR_factor_gt 0.1747
_refine_ls_wR_factor_ref 0.1945
_reflns_number_gt 1621
_reflns_number_total 2007
_reflns_threshold_expression >2sigma(I)
_cod_data_source_file c5ra09789d2.cif
_cod_data_source_block dh_rs_02
_cod_depositor_comments
;
The following automatic conversions were performed:

'_symmetry_cell_setting' value 'Orthorhombic' changed to
'orthorhombic' according to
/usr/data/users/saulius/crontab/automatic-downloads/rss-feeds/RSC/lib/dictionaries/cif_core.dic
dictionary named 'cif_core.dic' version 2.4.2 from 2011-04-26.

Automatic conversion script
Id: cif_fix_values 3271 2015-04-21 07:52:19Z andrius 
;
_cod_original_sg_symbol_H-M Pca21
_cod_database_code 7221011

loop_
_symmetry_equiv_pos_as_xyz
'x, y, z'
'-x, -y, z+1/2'
'-x+1/2, y, z+1/2'
'x+1/2, -y, z'

loop_
_atom_site_label
_atom_site_type_symbol
_atom_site_fract_x
_atom_site_fract_y
_atom_site_fract_z
_atom_site_U_iso_or_equiv
_atom_site_adp_type
_atom_site_occupancy
_atom_site_symmetry_multiplicity
_atom_site_calc_flag
_atom_site_refinement_flags
O5 O 0.2687(2) 0.2945(7) 0.3986(2) 0.0338(8) Uani 1 1 d .
O3 O 0.2190(3) -0.0254(7) 0.2597(2) 0.0385(9) Uani 1 1 d .
C1 C 0.3348(4) 0.1579(14) 0.4467(3) 0.0416(13) Uani 1 1 d .
H1A H 0.3140 0.1851 0.4953 0.062 Uiso 1 1 calc R
H1B H 0.3984 0.2336 0.4407 0.062 Uiso 1 1 calc R
H1C H 0.3362 -0.0358 0.4362 0.062 Uiso 1 1 calc R
C2 C 0.1810(4) 0.1870(10) 0.3968(3) 0.0293(10) Uani 1 1 d .
C3 C 0.1173(4) 0.3559(15) 0.3447(3) 0.0435(15) Uani 1 1 d .
H3 H 0.1058 0.5347 0.3675 0.052 Uiso 1 1 calc R
N2 N 0.1680(3) 0.4109(9) 0.2789(2) 0.0320(10) Uani 1 1 d .
H4 H 0.1675 0.5771 0.2629 0.038 Uiso 1 1 calc R
C4 C 0.2156(3) 0.2204(10) 0.2413(3) 0.0270(11) Uani 1 1 d .
C5 C 0.2683(3) 0.3169(10) 0.1756(2) 0.0247(10) Uani 1 1 d .
C6 C 0.3555(3) 0.1908(10) 0.1582(3) 0.0270(10) Uani 1 1 d .
H6 H 0.3794 0.0457 0.1855 0.032 Uiso 1 1 calc R
C7 C 0.4052(4) 0.2866(11) 0.0996(3) 0.0309(11) Uani 1 1 d .
N1 N 0.4978(3) 0.1637(12) 0.0829(3) 0.0452(13) Uani 1 1 d .
O2 O 0.5432(3) 0.2545(11) 0.0312(2) 0.0591(14) Uani 1 1 d .
C11 C 0.0217(4) 0.2246(14) 0.3354(3) 0.0467(14) Uani 1 1 d .
H11A H -0.0066 0.1895 0.3820 0.056 Uiso 1 1 calc R
H11B H 0.0295 0.0491 0.3111 0.056 Uiso 1 1 calc R
C12 C -0.0465(4) 0.4112(14) 0.2913(3) 0.0476(15) Uani 1 1 d .
H12A H -0.0584 0.5789 0.3171 0.071 Uiso 1 1 calc R
H12B H -0.1065 0.3169 0.2833 0.071 Uiso 1 1 calc R
H12C H -0.0171 0.4535 0.2460 0.071 Uiso 1 1 calc R
C10 C 0.2327(3) 0.5290(10) 0.1333(2) 0.0275(10) Uani 1 1 d .
H10 H 0.1744 0.6126 0.1450 0.033 Uiso 1 1 calc R
C9 C 0.2837(4) 0.6164(11) 0.0739(3) 0.0315(11) Uani 1 1 d .
H9 H 0.2585 0.7546 0.0448 0.038 Uiso 1 1 calc R
C8 C 0.3723(4) 0.4987(12) 0.0573(3) 0.0330(12) Uani 1 1 d .
H8 H 0.4085 0.5619 0.0187 0.040 Uiso 1 1 calc R
O1 O 0.5286(3) -0.0230(11) 0.1217(3) 0.0622(14) Uani 1 1 d .
O4 O 0.1530(3) 0.0026(7) 0.43432(18) 0.0328(8) Uani 1 1 d .

loop_
_atom_site_aniso_label
_atom_site_aniso_U_11
_atom_site_aniso_U_22
_atom_site_aniso_U_33
_atom_site_aniso_U_23
_atom_site_aniso_U_13
_atom_site_aniso_U_12
O5 0.0331(18) 0.039(2) 0.0290(16) 0.0077(19) 0.0029(15) 0.0063(15)
O3 0.043(2) 0.0334(19) 0.039(2) 0.0154(18) -0.0005(18) -0.0044(16)
C1 0.037(3) 0.061(4) 0.026(2) 0.003(3) -0.007(2) 0.009(3)
C2 0.034(2) 0.032(3) 0.022(2) 0.006(2) 0.004(2) 0.010(2)
C3 0.025(2) 0.074(4) 0.032(2) 0.028(3) 0.006(2) 0.012(2)
N2 0.0283(19) 0.037(2) 0.030(2) 0.014(2) 0.0076(17) 0.0110(18)
C4 0.023(2) 0.032(3) 0.026(2) 0.012(2) -0.0033(18) -0.0005(19)
C5 0.022(2) 0.029(2) 0.023(2) 0.000(2) -0.0044(17) 0.0001(18)
C6 0.027(2) 0.027(2) 0.027(2) -0.001(2) -0.0029(19) -0.0014(19)
C7 0.025(2) 0.034(3) 0.034(2) -0.015(2) -0.001(2) -0.002(2)
N1 0.031(2) 0.056(3) 0.048(3) -0.022(3) 0.007(2) -0.003(2)
O2 0.035(2) 0.092(4) 0.050(3) -0.020(3) 0.0196(19) -0.008(2)
C11 0.039(3) 0.058(4) 0.043(3) 0.014(3) 0.002(3) -0.001(3)
C12 0.024(2) 0.078(4) 0.042(3) 0.019(4) -0.005(2) 0.003(3)
C10 0.030(2) 0.030(3) 0.022(2) 0.006(2) -0.0014(19) 0.000(2)
C9 0.044(3) 0.029(3) 0.021(2) 0.006(2) 0.000(2) 0.000(2)
C8 0.040(3) 0.041(3) 0.0180(19) -0.007(2) 0.006(2) -0.014(2)
O1 0.038(2) 0.065(3) 0.084(4) -0.007(3) 0.008(3) 0.015(2)
O4 0.0411(18) 0.0311(18) 0.0263(17) 0.0047(17) -0.0001(16) 0.0010(15)

loop_
_atom_type_symbol
_atom_type_description
_atom_type_scat_dispersion_real
_atom_type_scat_dispersion_imag
_atom_type_scat_source
C C 0.0033 0.0016 'International Tables Vol C Tables 4.2.6.8 and 6.1.1.4'
H H 0.0000 0.0000 'International Tables Vol C Tables 4.2.6.8 and 6.1.1.4'
N N 0.0061 0.0033 'International Tables Vol C Tables 4.2.6.8 and 6.1.1.4'
O O 0.0106 0.0060 'International Tables Vol C Tables 4.2.6.8 and 6.1.1.4'

loop_
_geom_angle_atom_site_label_1
_geom_angle_atom_site_label_2
_geom_angle_atom_site_label_3
_geom_angle
C2 O5 C1 114.7(4)
O5 C1 H1A 109.5
O5 C1 H1B 109.5
H1A C1 H1B 109.5
O5 C1 H1C 109.5
H1A C1 H1C 109.5
H1B C1 H1C 109.5
O4 C2 O5 125.2(5)
O4 C2 C3 125.2(5)
O5 C2 C3 109.3(4)
N2 C3 C11 114.6(5)
N2 C3 C2 110.9(4)
C11 C3 C2 110.9(5)
N2 C3 H3 106.7
C11 C3 H3 106.7
C2 C3 H3 106.7
C4 N2 C3 124.2(5)
C4 N2 H4 117.9
C3 N2 H4 117.9
O3 C4 N2 122.5(4)
O3 C4 C5 120.5(5)
N2 C4 C5 117.0(4)
C10 C5 C6 120.1(4)
C10 C5 C4 121.5(4)
C6 C5 C4 118.4(4)
C7 C6 C5 118.2(5)
C7 C6 H6 120.9
C5 C6 H6 120.9
C8 C7 C6 123.0(5)
C8 C7 N1 118.6(5)
C6 C7 N1 118.4(5)
O2 N1 O1 123.0(5)
O2 N1 C7 118.2(5)
O1 N1 C7 118.8(5)
C3 C11 C12 111.0(5)
C3 C11 H11A 109.4
C12 C11 H11A 109.4
C3 C11 H11B 109.4
C12 C11 H11B 109.4
H11A C11 H11B 108.0
C11 C12 H12A 109.5
C11 C12 H12B 109.5
H12A C12 H12B 109.5
C11 C12 H12C 109.5
H12A C12 H12C 109.5
H12B C12 H12C 109.5
C9 C10 C5 120.2(5)
C9 C10 H10 119.9
C5 C10 H10 119.9
C10 C9 C8 120.3(5)
C10 C9 H9 119.9
C8 C9 H9 119.9
C7 C8 C9 118.3(5)
C7 C8 H8 120.9
C9 C8 H8 120.9

loop_
_geom_bond_atom_site_label_1
_geom_bond_atom_site_label_2
_geom_bond_distance
O5 C2 1.322(6)
O5 C1 1.445(6)
O3 C4 1.242(6)
C1 H1A 0.9600
C1 H1B 0.9600
C1 H1C 0.9600
C2 O4 1.200(6)
C2 C3 1.549(7)
C3 N2 1.439(6)
C3 C11 1.479(8)
C3 H3 0.9800
N2 C4 1.336(6)
N2 H4 0.8600
C4 C5 1.501(6)
C5 C10 1.388(6)
C5 C6 1.392(6)
C6 C7 1.374(7)
C6 H6 0.9300
C7 C8 1.374(8)
C7 N1 1.449(7)
N1 O2 1.233(7)
N1 O1 1.235(7)
C11 C12 1.546(8)
C11 H11A 0.9700
C11 H11B 0.9700
C12 H12A 0.9600
C12 H12B 0.9600
C12 H12C 0.9600
C10 C9 1.382(7)
C10 H10 0.9300
C9 C8 1.389(8)
C9 H9 0.9300
C8 H8 0.9300
